data_9016093
loop_
_publ_author_name
'Lacorre, P.'
'Hervieu, M.'
'Pannetier, J.'
'Choisnet, J.'
'Raveau, B.'

_publ_section_title
;
 Neutron diffraction study of Li1+x (Li2x/3 Fe1-x Sn1+x/3) O4, a
 nonstoichiometric ramsdellite and its transition to a double hexagonal
 close packed structure for x = 0
 _cod_database_code 1000434
;
_journal_name_full 'Journal of Solid State Chemistry'
_journal_page_first 196
_journal_page_last 203
_journal_paper_doi 10.1016/0022-4596(83)90188-3
_journal_volume 50
_journal_year 1983
_chemical_formula_sum 'Fe2 Li2 O8 Sn2'
_space_group_IT_number 186
_symmetry_space_group_name_Hall 'P 6c -2c'
_symmetry_space_group_name_H-M 'P 63 m c'
_cell_angle_alpha 90
_cell_angle_beta 90
_cell_angle_gamma 120
_cell_length_a 6.012
_cell_length_b 6.012
_cell_length_c 9.776
_cell_formula_units_Z 2
_cell_volume 306.006
_database_code_amcsd 0013517
_exptl_crystal_density_diffrn 5.329
_cod_duplicate_entry 1000434
_cod_original_formula_sum 'Li2 Fe2 Sn2 O8'
_cod_database_code 9016093
_amcsd_formula_title LiFeSnO4

loop_
_space_group_symop_operation_xyz
x,y,z
-x,-x+y,1/2+z
x-y,x,1/2+z
-y,-x,z
-y,x-y,z
x-y,-y,1/2+z
-x,-y,1/2+z
x,x-y,z
-x+y,-x,z
y,x,1/2+z
y,-x+y,1/2+z
-x+y,y,z

loop_
_atom_site_label
_atom_site_fract_x
_atom_site_fract_y
_atom_site_fract_z
_atom_site_occupancy
Li1 0.33333 0.66667 -0.09500 0.56000
Fe1 0.33333 0.66667 -0.09500 0.44000
Li2 0.00000 0.00000 0.50200 1.00000
Sn1 0.33333 0.66667 0.48620 1.00000
Li3 0.16750 -0.16750 0.21400 0.14670
Fe2 0.16750 -0.16750 0.21400 0.52000
Sn2 0.16750 -0.16750 0.21400 0.33330
O1 0.00000 0.00000 0.31450 1.00000
O2 0.33333 0.66667 0.10760 1.00000
O3 0.48080 -0.48080 0.34640 1.00000
O4 0.17370 -0.17370 0.60360 1.00000

loop_
_cod_related_entry_id
_cod_related_entry_database
_cod_related_entry_code
1 AMCSD 0013517
